data_4307927
loop_
_publ_author_name
'Angelina Prokofieva'
'Alexander I. Prikhod'ko'
'Eva Anna Enyedy'
'Etelka Farkas'
'Walter Maringgele'
'Serhiy Demeshko'
'Sebastian Dechert'
'Franc Meyer'

_publ_contact_author_address
; Institut f\"ur Anorganische Chemie
  Georg August Universit\"at G\"ottingen
  Tammannstra\&se 4
  D-37077 G\"ottingen
  Germany
;
_publ_contact_author_email franc.meyer@chemie.uni-goettingen.de
_publ_contact_author_fax 49(551)393063
_publ_contact_author_name 'Prof. Dr. Franc Meyer'
_publ_contact_author_phone 49(551)393012
_publ_section_title
;
Oligonuclear Copper Complexes of a Bioinspired Pyrazolate-Bridging
Ligand: Synthesis, Structures, and Equilibria in Solution
;
_journal_name_full 'Inorganic Chemistry'
_journal_page_first 4298
_journal_page_last 4307
_journal_paper_doi 10.1021/ic062434m
_journal_volume 46
_journal_year 2007
_chemical_formula_moiety 'C50 H70 Cu4 N26 O8 4+, 4(N O3 -), 5(H2 O)'
_chemical_formula_sum 'C50 H80 Cu4 N30 O25'
_chemical_formula_weight 1755.60
_chemical_name_systematic
;
 ?
;
_space_group_IT_number 2
_symmetry_cell_setting triclinic
_symmetry_space_group_name_Hall '-P 1'
_symmetry_space_group_name_H-M 'P -1'
_atom_sites_solution_hydrogens geom
_atom_sites_solution_primary direct
_atom_sites_solution_secondary difmap
_audit_creation_method SHELXL-97
_cell_angle_alpha 94.003(5)
_cell_angle_beta 106.635(5)
_cell_angle_gamma 93.850(5)
_cell_formula_units_Z 1
_cell_length_a 9.5728(6)
_cell_length_b 13.1348(8)
_cell_length_c 14.5660(9)
_cell_measurement_reflns_used 27830
_cell_measurement_temperature 133(2)
_cell_measurement_theta_max 24.74
_cell_measurement_theta_min 1.56
_cell_volume 1743.26(19)
_computing_cell_refinement 'X-AREA (Stoe & Cie, 2002)'
_computing_data_collection 'X-AREA (Stoe & Cie, 2002)'
_computing_data_reduction 'X-AREA (Stoe & Cie, 2002)'
_computing_molecular_graphics 'DIAMOND (Brandenburg, 2001)'
_computing_publication_material 'SHELXL-97 (Sheldrick, 1997)'
_computing_structure_refinement 'SHELXL-97 (Sheldrick, 1997)'
_computing_structure_solution 'SHELXS-97 (Sheldrick, 1990)'
_diffrn_ambient_temperature 133(2)
_diffrn_measured_fraction_theta_full 0.997
_diffrn_measured_fraction_theta_max 0.997
_diffrn_measurement_device_type 'Stoe IPDS II'
_diffrn_measurement_method \w
_diffrn_radiation_monochromator graphite
_diffrn_radiation_source 'fine-focus sealed tube'
_diffrn_radiation_type MoK\a
_diffrn_radiation_wavelength 0.71073
_diffrn_reflns_av_R_equivalents 0.0554
_diffrn_reflns_av_sigmaI/netI 0.0321
_diffrn_reflns_limit_h_max 11
_diffrn_reflns_limit_h_min -11
_diffrn_reflns_limit_k_max 15
_diffrn_reflns_limit_k_min -15
_diffrn_reflns_limit_l_max 17
_diffrn_reflns_limit_l_min -15
_diffrn_reflns_number 27830
_diffrn_reflns_theta_full 24.74
_diffrn_reflns_theta_max 24.74
_diffrn_reflns_theta_min 1.56
_diffrn_standards_decay_% 0
_diffrn_standards_number 0
_exptl_absorpt_coefficient_mu 1.305
_exptl_absorpt_correction_T_max 0.7711
_exptl_absorpt_correction_T_min 0.5865
_exptl_absorpt_correction_type numerical
_exptl_absorpt_process_details 'X-RED (Stoe & Cie, 2002)'
_exptl_crystal_colour 'blue green'
_exptl_crystal_density_diffrn 1.672
_exptl_crystal_density_method 'not measured'
_exptl_crystal_description block
_exptl_crystal_F_000 906
_exptl_crystal_size_max 0.50
_exptl_crystal_size_mid 0.26
_exptl_crystal_size_min 0.21
_refine_diff_density_max 0.439
_refine_diff_density_min -0.533
_refine_diff_density_rms 0.069
_refine_ls_extinction_method none
_refine_ls_goodness_of_fit_ref 1.040
_refine_ls_hydrogen_treatment mixed
_refine_ls_matrix_type full
_refine_ls_number_parameters 563
_refine_ls_number_reflns 5954
_refine_ls_number_restraints 38
_refine_ls_restrained_S_all 1.048
_refine_ls_R_factor_all 0.0364
_refine_ls_R_factor_gt 0.0312
_refine_ls_shift/su_max 0.001
_refine_ls_shift/su_mean 0.000
_refine_ls_structure_factor_coef Fsqd
_refine_ls_weighting_details 'calc w=1/[\s^2^(Fo^2^)+(0.0491P)^2^+1.3486P] where P=(Fo^2^+2Fc^2^)/3'
_refine_ls_weighting_scheme calc
_refine_ls_wR_factor_gt 0.0836
_refine_ls_wR_factor_ref 0.0860
_reflns_number_gt 5232
_reflns_number_total 5954
_reflns_threshold_expression >2sigma(I)
_cod_data_source_file ic062434msi20061219_032313_4.cif
_cod_data_source_block 2
_cod_database_code 4307927

loop_
_symmetry_equiv_pos_as_xyz
'x, y, z'
'-x, -y, -z'

loop_
_atom_site_label
_atom_site_type_symbol
_atom_site_fract_x
_atom_site_fract_y
_atom_site_fract_z
_atom_site_U_iso_or_equiv
_atom_site_adp_type
_atom_site_occupancy
_atom_site_symmetry_multiplicity
_atom_site_calc_flag
_atom_site_refinement_flags
_atom_site_disorder_assembly
_atom_site_disorder_group
Cu1 Cu 0.59449(3) 0.53350(2) 0.40369(2) 0.01372(9) Uani 1 1 d . . .
Cu2 Cu 0.33352(3) 0.74997(2) 0.87366(2) 0.01562(9) Uani 1 1 d . . .
N1 N 0.5809(2) 0.61124(15) 0.52502(14) 0.0156(4) Uani 1 1 d . . .
N2 N 0.5008(2) 0.59990(15) 0.58787(14) 0.0155(4) Uani 1 1 d . . .
N3 N 0.6771(2) 0.68188(15) 0.38540(14) 0.0159(4) Uani 1 1 d . . .
N4 N 0.4501(2) 0.55889(16) 0.26978(15) 0.0183(4) Uani 1 1 d . . .
N5 N 0.3375(2) 0.67667(16) 0.18408(15) 0.0176(4) Uani 1 1 d . . .
N6 N 0.7976(2) 0.50063(16) 0.39122(14) 0.0182(4) Uani 1 1 d . . .
N7 N 0.9929(2) 0.55582(18) 0.35132(16) 0.0245(5) Uani 1 1 d . . .
N8 N 0.4693(2) 0.78885(15) 0.78758(14) 0.0151(4) Uani 1 1 d . . .
N9 N 0.1922(2) 0.81517(16) 0.77744(15) 0.0197(4) Uani 1 1 d . . .
N10 N 0.1557(2) 0.93333(16) 0.67639(16) 0.0217(5) Uani 1 1 d . . .
N11 N 0.5114(2) 0.69603(16) 0.94921(15) 0.0183(4) Uani 1 1 d . . .
N12 N 0.7510(2) 0.70307(16) 0.98943(15) 0.0200(4) Uani 1 1 d . . .
N13 N 0.1553(2) 0.58633(16) 0.88535(15) 0.0193(5) Uani 1 1 d . . .
N14 N 0.7459(3) 0.89450(18) 1.13845(17) 0.0327(6) Uani 1 1 d . . .
O1 O 0.3940(2) 0.89258(15) 0.97307(15) 0.0295(5) Uani 1 1 d . . .
O2 O 0.18688(18) 0.67855(13) 0.92650(13) 0.0205(4) Uani 1 1 d . . .
O3 O 0.2235(2) 0.55613(14) 0.82954(13) 0.0262(4) Uani 1 1 d . . .
O4 O 0.0591(2) 0.53151(14) 0.90396(15) 0.0291(4) Uani 1 1 d . . .
O5 O 0.6211(2) 0.89080(16) 1.15030(15) 0.0378(5) Uani 1 1 d . . .
O6 O 0.7688(2) 0.94220(16) 1.07050(16) 0.0371(5) Uani 1 1 d . . .
O7 O 0.8470(3) 0.85296(18) 1.19183(16) 0.0467(6) Uani 1 1 d . . .
N15A N 0.8165(5) 1.1702(5) 0.5461(5) 0.0267(15) Uani 0.672(8) 1 d PD A 1
O8A O 0.6851(4) 1.1745(4) 0.5100(4) 0.0617(17) Uani 0.672(8) 1 d PD A 1
O9A O 0.9064(5) 1.2112(3) 0.5106(3) 0.0565(14) Uani 0.672(8) 1 d PD A 1
O10A O 0.8624(8) 1.1231(7) 0.6181(6) 0.068(2) Uani 0.672(8) 1 d PD A 1
N15B N 0.7696(10) 1.1578(14) 0.5584(10) 0.050(5) Uani 0.328(8) 1 d PD A 2
O8B O 0.8952(11) 1.1326(12) 0.6109(9) 0.071(6) Uani 0.328(8) 1 d PD A 2
O9B O 0.6638(10) 1.1278(7) 0.5818(8) 0.078(4) Uani 0.328(8) 1 d PD A 2
O10B O 0.7680(13) 1.2100(7) 0.4938(6) 0.074(5) Uani 0.328(8) 1 d PD A 2
C1 C 0.6231(3) 0.75588(18) 0.62351(17) 0.0160(5) Uani 1 1 d . . .
H1 H 0.6595 0.8212 0.6529 0.080 Uiso 1 1 calc R . .
C2 C 0.6537(2) 0.70508(18) 0.54588(17) 0.0148(5) Uani 1 1 d . . .
C3 C 0.5256(3) 0.68700(18) 0.64751(17) 0.0150(5) Uani 1 1 d . . .
C4 C 0.7464(3) 0.73511(19) 0.48347(17) 0.0172(5) Uani 1 1 d . . .
H4A H 0.7524 0.8088 0.4806 0.080 Uiso 1 1 calc R . .
H4B H 0.8447 0.7150 0.5094 0.080 Uiso 1 1 calc R . .
C5 C 0.5513(3) 0.73610(19) 0.33203(18) 0.0196(5) Uani 1 1 d . . .
H5A H 0.5850 0.7899 0.2990 0.080 Uiso 1 1 calc R . .
H5B H 0.5039 0.7669 0.3763 0.080 Uiso 1 1 calc R . .
C6 C 0.4465(3) 0.65836(18) 0.26090(17) 0.0165(5) Uani 1 1 d . . .
C7 C 0.3364(3) 0.5115(2) 0.19457(18) 0.0199(5) Uani 1 1 d . . .
H7 H 0.3119 0.4411 0.1825 0.080 Uiso 1 1 calc R . .
C8 C 0.2662(3) 0.5829(2) 0.14104(18) 0.0194(5) Uani 1 1 d . . .
H8 H 0.1861 0.5713 0.0863 0.080 Uiso 1 1 calc R . .
C9 C 0.2935(3) 0.7776(2) 0.1564(2) 0.0286(6) Uani 1 1 d . . .
H9A H 0.2190 0.7966 0.1848 0.080 Uiso 1 1 calc R . .
H9B H 0.2560 0.7749 0.0876 0.080 Uiso 1 1 calc R . .
H9C H 0.3768 0.8275 0.1785 0.080 Uiso 1 1 calc R . .
C10 C 0.7856(3) 0.6713(2) 0.33069(18) 0.0206(5) Uani 1 1 d . . .
H10A H 0.8562 0.7311 0.3461 0.080 Uiso 1 1 calc R . .
H10B H 0.7366 0.6650 0.2621 0.080 Uiso 1 1 calc R . .
C11 C 0.8607(3) 0.57732(19) 0.35878(18) 0.0194(5) Uani 1 1 d . . .
C12 C 0.8944(3) 0.4254(2) 0.40481(18) 0.0228(6) Uani 1 1 d . . .
H12 H 0.8798 0.3624 0.4277 0.080 Uiso 1 1 calc R . .
C13 C 1.0138(3) 0.4588(2) 0.3793(2) 0.0277(6) Uani 1 1 d . . .
H13 H 1.0947 0.4229 0.3804 0.080 Uiso 1 1 calc R . .
C14 C 1.0916(3) 0.6191(3) 0.3143(2) 0.0389(8) Uani 1 1 d . . .
H14A H 1.0582 0.6862 0.3071 0.080 Uiso 1 1 calc R . .
H14B H 1.0933 0.5882 0.2529 0.080 Uiso 1 1 calc R . .
H14C H 1.1885 0.6245 0.3584 0.080 Uiso 1 1 calc R . .
C15 C 0.4408(3) 0.69413(18) 0.72005(18) 0.0168(5) Uani 1 1 d . . .
H15A H 0.3374 0.6864 0.6850 0.080 Uiso 1 1 calc R . .
H15B H 0.4602 0.6362 0.7582 0.080 Uiso 1 1 calc R . .
C16 C 0.4143(3) 0.87954(18) 0.73780(18) 0.0189(5) Uani 1 1 d . . .
H16A H 0.4295 0.8769 0.6747 0.080 Uiso 1 1 calc R . .
H16B H 0.4654 0.9422 0.7748 0.080 Uiso 1 1 calc R . .
C17 C 0.2540(3) 0.87637(18) 0.72874(18) 0.0184(5) Uani 1 1 d . . .
C18 C 0.0461(3) 0.8332(2) 0.7536(2) 0.0255(6) Uani 1 1 d . . .
H18 H -0.0246 0.8005 0.7765 0.080 Uiso 1 1 calc R . .
C19 C 0.0232(3) 0.9063(2) 0.6915(2) 0.0277(6) Uani 1 1 d . . .
H19 H -0.0652 0.9331 0.6642 0.080 Uiso 1 1 calc R . .
C20 C 0.1833(3) 1.0123(2) 0.6161(2) 0.0288(6) Uani 1 1 d . . .
H20A H 0.2867 1.0239 0.6252 0.080 Uiso 1 1 calc R . .
H20B H 0.1468 1.0748 0.6337 0.080 Uiso 1 1 calc R . .
H20C H 0.1344 0.9901 0.5497 0.080 Uiso 1 1 calc R . .
C21 C 0.6219(3) 0.80492(19) 0.85240(18) 0.0182(5) Uani 1 1 d . . .
H21A H 0.6446 0.8756 0.8799 0.080 Uiso 1 1 calc R . .
H21B H 0.6908 0.7889 0.8172 0.080 Uiso 1 1 calc R . .
C22 C 0.6304(3) 0.73464(18) 0.92987(17) 0.0173(5) Uani 1 1 d . . .
C23 C 0.5580(3) 0.63671(19) 1.02477(18) 0.0209(5) Uani 1 1 d . . .
H23 H 0.4981 0.6002 1.0536 0.080 Uiso 1 1 calc R . .
C24 C 0.7062(3) 0.6408(2) 1.04970(19) 0.0227(6) Uani 1 1 d . . .
H24 H 0.7662 0.6078 1.0984 0.080 Uiso 1 1 calc R . .
C25 C 0.9030(3) 0.7309(2) 0.9930(2) 0.0310(6) Uani 1 1 d . . .
H25A H 0.9054 0.7738 0.9426 0.080 Uiso 1 1 calc R . .
H25B H 0.9496 0.6700 0.9844 0.080 Uiso 1 1 calc R . .
H25C H 0.9539 0.7673 1.0542 0.080 Uiso 1 1 calc R . .
O11 O 1.0773(5) 0.9975(4) 1.0989(4) 0.1122(14) Uani 1 1 d D . .
O12 O 0.7131(4) 0.9976(3) 0.7274(4) 0.0911(14) Uani 1 1 d D . .
O13 O 0.4819(10) 1.0318(7) 0.5500(8) 0.111(3) Uani 0.50 1 d PD B -3
H11A H 1.089(5) 0.976(4) 1.0474(19) 0.080 Uiso 1 1 d D . .
H11B H 1.000(3) 0.967(3) 1.100(3) 0.080 Uiso 1 1 d D . .
H12A H 0.784(4) 1.009(4) 0.776(2) 0.080 Uiso 1 1 d D . .
H12B H 0.716(7) 1.034(4) 0.684(3) 0.080 Uiso 1 1 d D . .
H13A H 0.556(6) 1.027(10) 0.594(4) 0.080 Uiso 0.50 1 d PD C -3
H13B H 0.512(9) 1.047(8) 0.505(4) 0.080 Uiso 0.50 1 d PD D -3
H1A H 0.458(4) 0.901(3) 1.024(3) 0.044(11) Uiso 1 1 d . . .
H1B H 0.354(3) 0.945(3) 0.965(2) 0.023(8) Uiso 1 1 d . . .

loop_
_atom_site_aniso_label
_atom_site_aniso_U_11
_atom_site_aniso_U_22
_atom_site_aniso_U_33
_atom_site_aniso_U_23
_atom_site_aniso_U_13
_atom_site_aniso_U_12
Cu1 0.01640(16) 0.01355(16) 0.01309(16) 0.00110(11) 0.00763(11) 0.00001(11)
Cu2 0.01565(16) 0.01779(16) 0.01551(16) 0.00279(12) 0.00738(12) 0.00246(11)
N1 0.0182(10) 0.0166(10) 0.0140(10) 0.0019(8) 0.0079(8) 0.0015(8)
N2 0.0185(10) 0.0170(10) 0.0135(10) 0.0007(8) 0.0089(8) 0.0017(8)
N3 0.0189(10) 0.0179(10) 0.0124(10) 0.0015(8) 0.0071(8) 0.0009(8)
N4 0.0198(10) 0.0179(10) 0.0176(11) 0.0023(8) 0.0062(8) 0.0001(8)
N5 0.0180(10) 0.0194(11) 0.0163(10) 0.0031(8) 0.0056(8) 0.0035(8)
N6 0.0169(10) 0.0220(11) 0.0148(10) -0.0015(8) 0.0039(8) 0.0025(8)
N7 0.0175(10) 0.0345(13) 0.0220(11) -0.0087(10) 0.0104(9) -0.0037(9)
N8 0.0173(10) 0.0147(10) 0.0137(10) 0.0000(8) 0.0055(8) 0.0021(8)
N9 0.0175(10) 0.0214(11) 0.0218(11) 0.0026(9) 0.0083(9) 0.0025(8)
N10 0.0232(11) 0.0208(11) 0.0200(11) 0.0035(9) 0.0039(9) 0.0050(9)
N11 0.0218(11) 0.0184(10) 0.0170(10) 0.0019(8) 0.0090(9) 0.0037(8)
N12 0.0194(10) 0.0227(11) 0.0184(11) 0.0000(9) 0.0059(9) 0.0060(9)
N13 0.0174(10) 0.0234(11) 0.0171(11) 0.0045(9) 0.0046(9) 0.0019(9)
N14 0.0461(16) 0.0209(12) 0.0234(13) -0.0041(10) -0.0013(11) 0.0060(11)
O1 0.0365(12) 0.0201(10) 0.0256(11) -0.0035(8) -0.0010(9) 0.0082(9)
O2 0.0214(9) 0.0191(9) 0.0235(9) 0.0005(7) 0.0114(7) -0.0001(7)
O3 0.0320(10) 0.0275(10) 0.0205(10) -0.0023(8) 0.0116(8) 0.0008(8)
O4 0.0233(9) 0.0262(10) 0.0398(12) 0.0052(9) 0.0135(9) -0.0044(8)
O5 0.0427(13) 0.0355(12) 0.0317(12) 0.0011(9) 0.0060(10) 0.0016(10)
O6 0.0443(12) 0.0313(11) 0.0358(12) 0.0070(9) 0.0092(10) 0.0122(9)
O7 0.0574(15) 0.0397(13) 0.0346(13) 0.0044(10) -0.0040(11) 0.0206(11)
N15A 0.027(3) 0.023(3) 0.025(3) 0.001(2) 0.000(3) 0.003(3)
O8A 0.035(2) 0.068(3) 0.062(3) 0.005(3) -0.021(2) 0.020(2)
O9A 0.061(3) 0.049(2) 0.062(3) -0.0167(19) 0.032(2) -0.022(2)
O10A 0.074(4) 0.085(5) 0.049(4) 0.040(4) 0.007(4) 0.038(4)
N15B 0.063(11) 0.041(7) 0.054(9) -0.011(6) 0.038(9) -0.009(8)
O8B 0.033(5) 0.056(8) 0.090(13) -0.037(8) -0.026(6) 0.009(5)
O9B 0.089(8) 0.074(7) 0.091(8) 0.002(6) 0.058(6) 0.018(6)
O10B 0.138(14) 0.040(5) 0.036(5) 0.012(4) 0.016(7) -0.011(6)
C1 0.0184(12) 0.0163(12) 0.0146(12) 0.0016(9) 0.0069(9) 0.0012(9)
C2 0.0148(11) 0.0159(12) 0.0141(12) 0.0030(9) 0.0048(9) 0.0004(9)
C3 0.0168(11) 0.0161(11) 0.0127(11) 0.0009(9) 0.0050(9) 0.0035(9)
C4 0.0187(12) 0.0194(12) 0.0137(12) -0.0010(10) 0.0064(10) -0.0018(9)
C5 0.0228(13) 0.0171(12) 0.0179(12) 0.0023(10) 0.0042(10) 0.0017(10)
C6 0.0195(12) 0.0184(12) 0.0137(12) 0.0039(10) 0.0076(10) 0.0021(9)
C7 0.0196(12) 0.0219(13) 0.0178(13) -0.0028(10) 0.0064(10) 0.0003(10)
C8 0.0174(12) 0.0247(13) 0.0169(12) -0.0005(10) 0.0073(10) 0.0004(10)
C9 0.0305(14) 0.0246(14) 0.0274(15) 0.0069(11) 0.0016(12) 0.0059(11)
C10 0.0228(13) 0.0248(13) 0.0169(12) 0.0013(10) 0.0115(10) -0.0021(10)
C11 0.0185(12) 0.0242(13) 0.0153(12) -0.0050(10) 0.0075(10) -0.0022(10)
C12 0.0191(12) 0.0271(14) 0.0189(13) -0.0043(11) 0.0011(10) 0.0051(10)
C13 0.0199(13) 0.0374(16) 0.0232(14) -0.0084(12) 0.0040(11) 0.0056(11)
C14 0.0302(16) 0.0471(19) 0.0459(19) -0.0119(15) 0.0287(14) -0.0124(14)
C15 0.0201(12) 0.0152(12) 0.0170(12) -0.0011(9) 0.0094(10) -0.0007(9)
C16 0.0221(12) 0.0161(12) 0.0213(13) 0.0045(10) 0.0097(10) 0.0034(10)
C17 0.0217(12) 0.0165(12) 0.0167(12) -0.0005(10) 0.0055(10) 0.0032(10)
C18 0.0188(13) 0.0299(14) 0.0288(15) 0.0047(12) 0.0075(11) 0.0042(11)
C19 0.0199(13) 0.0329(15) 0.0293(15) 0.0041(12) 0.0043(11) 0.0063(11)
C20 0.0333(15) 0.0269(14) 0.0274(15) 0.0114(12) 0.0078(12) 0.0072(12)
C21 0.0172(12) 0.0208(12) 0.0168(12) 0.0002(10) 0.0065(10) -0.0014(9)
C22 0.0180(12) 0.0181(12) 0.0168(12) -0.0026(10) 0.0073(10) 0.0025(9)
C23 0.0272(13) 0.0187(12) 0.0184(13) 0.0024(10) 0.0087(11) 0.0045(10)
C24 0.0275(14) 0.0226(13) 0.0195(13) 0.0025(10) 0.0078(11) 0.0084(11)
C25 0.0166(13) 0.0457(17) 0.0316(16) 0.0051(13) 0.0069(11) 0.0077(12)
O11 0.092(3) 0.143(4) 0.119(4) 0.008(3) 0.062(3) -0.005(3)
O12 0.062(2) 0.067(2) 0.146(4) -0.052(2) 0.052(2) -0.0171(18)
O13 0.131(7) 0.069(5) 0.168(9) -0.024(6) 0.117(7) -0.027(5)

loop_
_atom_type_symbol
_atom_type_description
_atom_type_scat_dispersion_real
_atom_type_scat_dispersion_imag
_atom_type_scat_source
C C 0.0033 0.0016 'International Tables Vol C Tables 4.2.6.8 and 6.1.1.4'
H H 0.0000 0.0000 'International Tables Vol C Tables 4.2.6.8 and 6.1.1.4'
N N 0.0061 0.0033 'International Tables Vol C Tables 4.2.6.8 and 6.1.1.4'
O O 0.0106 0.0060 'International Tables Vol C Tables 4.2.6.8 and 6.1.1.4'
Cu Cu 0.3201 1.2651 'International Tables Vol C Tables 4.2.6.8 and 6.1.1.4'

loop_
_geom_angle_atom_site_label_1
_geom_angle_atom_site_label_2
_geom_angle_atom_site_label_3
_geom_angle
_geom_angle_site_symmetry_1
_geom_angle_site_symmetry_3
_geom_angle_publ_flag
N2 Cu1 N1 100.72(8) 2_666 . ?
N2 Cu1 N6 103.90(8) 2_666 . ?
N1 Cu1 N6 119.71(8) . . ?
N2 Cu1 N4 95.70(8) 2_666 . ?
N1 Cu1 N4 119.64(8) . . ?
N6 Cu1 N4 111.51(8) . . ?
N2 Cu1 N3 174.15(8) 2_666 . ?
N1 Cu1 N3 79.93(8) . . ?
N6 Cu1 N3 80.59(8) . . ?
N4 Cu1 N3 79.04(8) . . ?
N9 Cu2 N11 163.98(9) . . ?
N9 Cu2 O2 95.77(8) . . ?
N11 Cu2 O2 99.77(8) . . ?
N9 Cu2 N8 82.03(8) . . ?
N11 Cu2 N8 81.97(8) . . ?
O2 Cu2 N8 163.40(7) . . ?
N9 Cu2 O1 92.41(9) . . ?
N11 Cu2 O1 88.62(8) . . ?
O2 Cu2 O1 100.31(8) . . ?
N8 Cu2 O1 96.23(8) . . ?
C2 N1 N2 107.85(19) . . ?
C2 N1 Cu1 115.10(16) . . ?
N2 N1 Cu1 136.41(16) . . ?
C3 N2 N1 108.00(19) . . ?
C3 N2 Cu1 130.24(16) . 2_666 ?
N1 N2 Cu1 120.66(15) . 2_666 ?
C10 N3 C5 111.23(19) . . ?
C10 N3 C4 111.38(19) . . ?
C5 N3 C4 110.56(18) . . ?
C10 N3 Cu1 108.52(15) . . ?
C5 N3 Cu1 107.86(14) . . ?
C4 N3 Cu1 107.11(14) . . ?
C6 N4 C7 105.8(2) . . ?
C6 N4 Cu1 110.33(16) . . ?
C7 N4 Cu1 142.32(17) . . ?
C6 N5 C8 107.3(2) . . ?
C6 N5 C9 126.3(2) . . ?
C8 N5 C9 126.2(2) . . ?
C11 N6 C12 106.0(2) . . ?
C11 N6 Cu1 111.46(16) . . ?
C12 N6 Cu1 142.50(18) . . ?
C11 N7 C13 106.9(2) . . ?
C11 N7 C14 127.2(3) . . ?
C13 N7 C14 125.7(2) . . ?
C16 N8 C21 115.01(19) . . ?
C16 N8 C15 112.11(19) . . ?
C21 N8 C15 113.48(18) . . ?
C16 N8 Cu2 107.77(14) . . ?
C21 N8 Cu2 106.89(14) . . ?
C15 N8 Cu2 100.18(14) . . ?
C17 N9 C18 106.5(2) . . ?
C17 N9 Cu2 112.97(16) . . ?
C18 N9 Cu2 139.27(19) . . ?
C17 N10 C19 107.5(2) . . ?
C17 N10 C20 126.8(2) . . ?
C19 N10 C20 125.7(2) . . ?
C22 N11 C23 106.8(2) . . ?
C22 N11 Cu2 112.53(16) . . ?
C23 N11 Cu2 140.24(18) . . ?
C22 N12 C24 107.3(2) . . ?
C22 N12 C25 127.2(2) . . ?
C24 N12 C25 125.5(2) . . ?
O4 N13 O3 122.7(2) . . ?
O4 N13 O2 118.4(2) . . ?
O3 N13 O2 118.8(2) . . ?
O7 N14 O5 121.3(3) . . ?
O7 N14 O6 119.6(3) . . ?
O5 N14 O6 119.0(2) . . ?
N13 O2 Cu2 108.54(14) . . ?
O8A N15A O9A 120.7(6) . . ?
O8A N15A O10A 120.7(6) . . ?
O9A N15A O10A 118.6(5) . . ?
O10B N15B O9B 125.5(9) . . ?
O10B N15B O8B 118.7(8) . . ?
O9B N15B O8B 115.7(7) . . ?
C2 C1 C3 104.3(2) . . ?
N1 C2 C1 110.2(2) . . ?
N1 C2 C4 116.9(2) . . ?
C1 C2 C4 132.9(2) . . ?
N2 C3 C1 109.7(2) . . ?
N2 C3 C15 117.3(2) . . ?
C1 C3 C15 133.0(2) . . ?
N3 C4 C2 107.70(19) . . ?
N3 C5 C6 107.42(19) . . ?
N4 C6 N5 111.2(2) . . ?
N4 C6 C5 121.7(2) . . ?
N5 C6 C5 127.1(2) . . ?
C8 C7 N4 109.6(2) . . ?
C7 C8 N5 106.2(2) . . ?
N3 C10 C11 107.4(2) . . ?
N6 C11 N7 111.2(2) . . ?
N6 C11 C10 121.9(2) . . ?
N7 C11 C10 126.8(2) . . ?
C13 C12 N6 108.8(2) . . ?
C12 C13 N7 107.1(2) . . ?
N8 C15 C3 117.8(2) . . ?
N8 C16 C17 106.9(2) . . ?
N9 C17 N10 110.6(2) . . ?
N9 C17 C16 121.8(2) . . ?
N10 C17 C16 127.5(2) . . ?
C19 C18 N9 108.7(2) . . ?
C18 C19 N10 106.8(2) . . ?
N8 C21 C22 106.4(2) . . ?
N11 C22 N12 110.5(2) . . ?
N11 C22 C21 121.8(2) . . ?
N12 C22 C21 127.7(2) . . ?
C24 C23 N11 108.2(2) . . ?
C23 C24 N12 107.1(2) . . ?

loop_
_geom_bond_atom_site_label_1
_geom_bond_atom_site_label_2
_geom_bond_distance
_geom_bond_site_symmetry_2
_geom_bond_publ_flag
Cu1 N2 1.949(2) 2_666 ?
Cu1 N1 2.020(2) . ?
Cu1 N6 2.074(2) . ?
Cu1 N4 2.106(2) . ?
Cu1 N3 2.117(2) . ?
Cu2 N9 1.941(2) . ?
Cu2 N11 1.952(2) . ?
Cu2 O2 1.9963(18) . ?
Cu2 N8 2.111(2) . ?
Cu2 O1 2.222(2) . ?
Cu1 Cu1 3.8674(6) 2_666 ?
Cu1 Cu2 8.3196(6) . ?
Cu2 Cu2 13.582(1) 2_666 ?
N1 C2 1.345(3) . ?
N1 N2 1.361(3) . ?
N2 C3 1.352(3) . ?
N2 Cu1 1.949(2) 2_666 ?
N3 C10 1.487(3) . ?
N3 C5 1.489(3) . ?
N3 C4 1.492(3) . ?
N4 C6 1.324(3) . ?
N4 C7 1.379(3) . ?
N5 C6 1.342(3) . ?
N5 C8 1.382(3) . ?
N5 C9 1.467(3) . ?
N6 C11 1.323(3) . ?
N6 C12 1.385(3) . ?
N7 C11 1.348(3) . ?
N7 C13 1.374(4) . ?
N7 C14 1.457(4) . ?
N8 C16 1.486(3) . ?
N8 C21 1.487(3) . ?
N8 C15 1.490(3) . ?
N9 C17 1.325(3) . ?
N9 C18 1.382(3) . ?
N10 C17 1.338(3) . ?
N10 C19 1.377(4) . ?
N10 C20 1.463(3) . ?
N11 C22 1.327(3) . ?
N11 C23 1.379(3) . ?
N12 C22 1.341(3) . ?
N12 C24 1.375(4) . ?
N12 C25 1.462(3) . ?
N13 O4 1.233(3) . ?
N13 O3 1.240(3) . ?
N13 O2 1.290(3) . ?
N14 O7 1.240(3) . ?
N14 O5 1.253(3) . ?
N14 O6 1.270(3) . ?
N15A O8A 1.224(5) . ?
N15A O9A 1.237(6) . ?
N15A O10A 1.241(7) . ?
N15B O10B 1.201(6) . ?
N15B O9B 1.209(7) . ?
N15B O8B 1.304(11) . ?
C1 C2 1.386(3) . ?
C1 C3 1.389(3) . ?
C2 C4 1.495(3) . ?
C3 C15 1.507(3) . ?
C5 C6 1.498(3) . ?
C7 C8 1.352(4) . ?
C10 C11 1.493(4) . ?
C12 C13 1.356(4) . ?
C16 C17 1.499(3) . ?
C18 C19 1.350(4) . ?
C21 C22 1.495(3) . ?
C23 C24 1.356(4) . ?

loop_
_geom_hbond_atom_site_label_D
_geom_hbond_atom_site_label_H
_geom_hbond_atom_site_label_A
_geom_hbond_distance_DH
_geom_hbond_distance_HA
_geom_hbond_distance_DA
_geom_hbond_angle_DHA
_geom_hbond_site_symmetry_A
O1 H1A O5 0.81(4) 2.06(4) 2.863(3) 169(4) .
O1 H1B O6 0.80(3) 1.96(3) 2.761(3) 170(3) 2_677
O11 H11A O11 0.82(3) 2.33(4) 2.845(10) 121(4) 2_777
O11 H11B O6 0.82(3) 2.13(2) 2.896(5) 156(5) .
O12 H12A O11 0.83(3) 1.936(17) 2.735(7) 163(6) 2_777
O12 H12B O9B 0.82(5) 1.98(2) 2.773(12) 163(6) .
O12 H12B O10A 0.82(5) 2.23(4) 2.941(9) 145(6) .
O12 H12B O13 0.82(5) 2.52(5) 2.967(13) 116(5) .
O13 H13A O12 0.82(5) 2.16(2) 2.967(13) 166(9) .
